data_9012717
loop_
_publ_author_name
'Evstigneeva, T.'
'Kabalov, Y.'
'Schneider, J.'

_publ_section_title
;Crystal structure of PdNiAs, ordered member of isomorphous series Pd2As-Ni2As
;
_journal_name_full 'Materials Science Forum'
_journal_page_first 700
_journal_page_last 705
_journal_volume 321
_journal_year 2000
_chemical_compound_source Synthetic
_chemical_formula_sum 'As Ni0.808 Pd1.192'
_chemical_name_mineral Majakite
_space_group_IT_number 190
_symmetry_space_group_name_Hall 'P -6c -2c'
_symmetry_space_group_name_H-M 'P -6 2 c'
_cell_angle_alpha 90
_cell_angle_beta 90
_cell_angle_gamma 120
_cell_length_a 6.3165
_cell_length_b 6.3165
_cell_length_c 7.4278
_cell_formula_units_Z 6
_cell_volume 256.652
_database_code_amcsd 0014389
_exptl_crystal_density_diffrn 9.674
_cod_original_formula_sum 'Pd1.192 Ni.808 As'
_cod_database_code 9012717

loop_
_space_group_symop_operation_xyz
x,y,z
-x,-x+y,1/2+z
-x+y,-x,1/2-z
y,x,-z
-y,x-y,z
x-y,-y,1/2+z
x,y,1/2-z
-x,-x+y,-z
-x+y,-x,z
y,x,1/2+z
-y,x-y,1/2-z
x-y,-y,-z

loop_
_atom_site_label
_atom_site_fract_x
_atom_site_fract_y
_atom_site_fract_z
_atom_site_occupancy
_atom_site_U_iso_or_equiv
Pd1 0.59410 0.00440 0.25000 1.00000 0.01773
Ni2 0.25010 0.00000 0.00000 0.80800 0.00722
Pd2 0.25010 0.00000 0.00000 0.19200 0.00722
As1 0.33333 0.66667 0.00000 1.00000 0.01520
As2 0.00000 0.00000 0.25000 1.00000 0.01786

loop_
_cod_related_entry_id
_cod_related_entry_database
_cod_related_entry_code
1 AMCSD 0014389
